data_1536339
loop_
_publ_author_name
'Ostuni, A.'
'Bachman, R.E.'
'Pope, M.T.'

_publ_section_title
;
 Multiple diastereomers of [M(n+) (alpha(m)-P2 W17 O61)2](20-n)- (M =
 U(IV), Th(IV), Ce(III); m = 1, 2). Syn- and anti-conformations of the
 polytungstate ligands in alpha(1)alpha(1), alpha(1)alpha(2), and
 alpha(2)alpha(2) complexes
;
_journal_name_full 'Journal of Cluster Science'
_journal_page_first 431
_journal_page_last 446
_journal_volume 14
_journal_year 2003
_chemical_formula_sum 'O171.293 P4 U W34'
_chemical_name_systematic '(N H4)16 (U P4 W34 O122) (H2 O)49.293'
_space_group_IT_number 2
_symmetry_space_group_name_Hall '-P 1'
_symmetry_space_group_name_H-M 'P -1'
_cell_angle_alpha 69.549
_cell_angle_beta 89.376
_cell_angle_gamma 86.523
_cell_formula_units_Z 2
_cell_length_a 12.9746
_cell_length_b 20.6879
_cell_length_c 28.2091
_cell_volume 7081.079
_citation_journal_id_ASTM JCSCEB
_cod_data_source_file Ostuni_JCSCEB_2003_1087.cif
_cod_data_source_block O171.293P4U1W34
_cod_original_formula_sum 'O171.293 P4 U1 W34'
_cod_database_code 1536339

loop_
_symmetry_equiv_pos_as_xyz
x,y,z
-x,-y,-z

loop_
_atom_site_label
_atom_site_type_symbol
_atom_site_fract_x
_atom_site_fract_y
_atom_site_fract_z
_atom_site_occupancy
_atom_site_U_iso_or_equiv
O104 O-2 -0.2967 0.608 -0.0748 1 0.0
O153 O-2 -0.7239 0.5023 0.2694 0.061 0.0
O175 O-2 0.0866 -0.0092 0.275 0.082 0.0
O2 O-2 0.3853 0.1954 0.3223 0.5 0.0
O4 O-2 0.2025 0.4757 0.3947 1 0.0
O94 O-2 0.3484 0.1403 0.2463 0.5 0.0
O148 O-2 -0.2898 0.9606 0.0074 0.317 0.0
O5 O-2 -0.4927 0.6203 0.3865 1 0.0
O157 O-2 0.0588 -0.0062 0.1969 0.159 0.0
O224 O-2 -0.1597 0.0608 0.4278 1 0.0
O21 O-2 -0.1373 0.4111 0.2118 1 0.0
W22 W+6 -0.1798 0.8909 0.1537 1 0.0
O200 O-2 0.0929 0.6868 0.158 1 0.0
O56 O-2 -0.172 0.2935 0.0468 0.5 0.0
O134 O-2 -0.8431 0.7719 0.0687 0.145 0.0
W7 W+6 -0.3885 0.3263 0.2621 1 0.0
O75 O-2 0.148 0.8196 0.1266 1 0.0
W8 W+6 0.0316 0.3697 0.3201 1 0.0
O190 O-2 -0.3746 0.1616 0.5844 1 0.0
W23 W+6 -0.4036 0.8229 0.2025 1 0.0
O163 O-2 -0.6785 0.5077 0.2016 0.089 0.0
O72 O-2 -0.5491 0.5583 -0.0012 1 0.0
O183 O-2 -0.4505 0.1513 0.5009 1 0.0
O100 O-2 -0.6455 0.6372 0.1249 1 0.0
O82 O-2 0.2182 0.6412 0.3197 1 0.0
W12 W+6 -0.4217 0.1248 0.4416 1 0.0
O152 O-2 -0.7203 0.9237 -0.0891 0.5 0.0
O108 O-2 0.0933 0.1963 0.3003 1 0.0
W24 W+6 -0.4203 0.6327 0.244 1 0.0
O38 O-2 -0.351 0.4157 0.2409 1 0.0
O90 O-2 0.0803 0.5477 0.4514 0.5 0.0
O117 O-2 0.3571 0.1911 0.2305 0.5 0.0
O165 O-2 -0.0811 0.2043 0.1877 0.25 0.0
O28 O-2 -0.1145 0.0344 0.2292 0.5 0.0
O113 O-2 -0.1945 0.7587 0.4271 0.364 0.0
O106 O-2 -0.2645 0.8931 -0.1329 1 0.0
O203 O-2 -0.247 0.9085 0.0885 1 0.0
O85 O-2 -0.2775 0.6579 0.2018 1 0.0
O69 O-2 -0.0057 0.6991 0.4092 0.5 0.0
O61 O-2 0.2441 0.59 0.0136 0.5 0.0
O132 O-2 0.0058 0.1223 0.3829 1 0.0
O81 O-2 -0.2491 0.787 0.1724 1 0.0
W4 W+6 0.0973 0.1965 0.3697 1 0.0
O88 O-2 -0.1034 0.7025 0.1659 1 0.0
O125 O-2 0.1336 0.2852 0.3478 1 0.0
O66 O-2 -0.5813 0.2096 0.5585 1 0.0
O168 O-2 -0.7072 0.9436 0.1384 0.378 0.0
O19 O-2 -0.2664 0.2357 0.1443 1 0.0
O58 O-2 -0.3329 0.5089 0.3862 1 0.0
W13 W+6 -0.4891 0.3137 0.3909 1 0.0
O207 O-2 -0.0131 0.6228 0.1088 1 0.0
O42 O-2 -0.5442 1.0062 0.1659 0.5 0.0
O189 O-2 -0.4192 0.2967 0.5485 1 0.0
O177 O-2 -0.6461 0.958 0.2651 0.136 0.0
O205 O-2 -0.4429 0.8506 0.1322 1 0.0
O137 O-2 -0.389 0.5701 0.4691 0.148 0.0
O146 O-2 -0.8012 0.9073 0.2288 0.35 0.0
O23 O-2 0.0258 0.4138 0.1501 1 0.0
O109 O-2 -0.6318 0.7772 -0.0514 1 0.0
O6 O-2 -0.0902 0.8743 0.356 1 0.0
O84 O-2 -0.3702 0.5447 0.2627 1 0.0
W26 W+6 -0.0756 0.6261 0.0489 1 0.0
W1 W+6 -0.2066 0.2434 0.1949 1 0.0
O22 O-2 -0.2859 0.2404 0.5033 1 0.0
O111 O-2 -0.0424 0.111 0.296 1 0.0
O204 O-2 -0.447 0.7366 0.2124 1 0.0
O144 O-2 -0.3896 0.2233 0.298 1 0.0
O188 O-2 -0.2366 0.2489 0.588 1 0.0
O122 O-2 -0.7463 0.5558 0.2557 0.261 0.0
O209 O-2 -0.0097 0.7083 0.011 1 0.0
O110 O-2 -0.2383 -0.0805 0.2811 0.5 0.0
O99 O-2 -0.5049 0.0168 0.2446 0.396 0.0
P4 P+5 -0.2956 0.732 0.0571 1 0.0
O10 O-2 -0.1012 0.4377 0.0624 0.5 0.0
O7 O-2 -0.7597 0.2675 0.4548 1 0.0
O86 O-2 -0.5785 0.4815 0.2371 1 0.0
O179 O-2 -0.0954 0.1802 0.5512 1 0.0
O181 O-2 -0.2287 0.0923 0.5471 1 0.0
O57 O-2 -0.2814 0.4184 0.3334 1 0.0
O47 O-2 -0.1516 -0.0195 0.5273 1 0.0
O53 O-2 -0.0271 0.1066 0.1355 0.5 0.0
O226 O-2 -0.4437 0.3304 0.325 1 0.0
W25 W+6 0.0068 0.6025 0.1814 1 0.0
O185 O-2 -0.497 0.2857 0.4644 1 0.0
O62 O-2 -0.2601 0.1673 0.2503 1 0.0
P2 P+5 -0.2493 0.2436 0.4496 1 0.0
O87 O-2 -0.1007 0.5503 0.1978 1 0.0
O225 O-2 -0.3679 0.1159 0.3826 1 0.0
O140 O-2 0.2846 0.0977 0.3079 0.17 0.0
W14 W+6 -0.3138 0.4226 0.3998 1 0.0
O215 O-2 -0.517 0.8247 0.0113 1 0.0
O182 O-2 -0.4711 0.2186 0.4028 1 0.0
O20 O-2 -0.3457 0.6702 0.0942 1 0.0
W18 W+6 -0.2621 0.7105 0.3168 1 0.0
O78 O-2 0.2529 0.3201 0.1842 1 0.0
W21 W+6 0.0394 0.7753 0.141 1 0.0
O36 O-2 0.1007 1.0162 0.1017 0.452 0.0
O37 O-2 -0.5032 0.3346 0.2318 1 0.0
O227 O-2 0.0267 0.2755 0.491 1 0.0
O73 O-2 0.0435 0.8221 0.2894 1 0.0
W20 W+6 -0.0375 0.7759 0.2679 1 0.0
O76 O-2 0.3417 0.0528 0.5992 1 0.0
O173 O-2 -0.7388 0.8489 0.2507 0.302 0.0
O31 O-2 0.0079 0.9792 0.274 0.212 0.0
O161 O-2 0.3278 0.2598 0.1716 0.128 0.0
O194 O-2 -0.1663 0.6336 0.3461 1 0.0
O155 O-2 -0.2584 0.8611 -0.1255 0.235 0.0
O105 O-2 -0.7264 1.0019 0.236 0.5 0.0
O15 O-2 0.2898 0.1139 0.4957 1 0.0
O141 O-2 0.298 0.0497 0.2286 0.156 0.0
O43 O-2 0.013 0.4176 0.4622 1 0.0
O3 O-2 0.2109 0.8655 0.0185 1 0.0
O192 O-2 -0.3303 0.7865 0.2652 1 0.0
O197 O-2 0.032 0.7669 0.211 1 0.0
O16 O-2 -0.7962 0.7138 0.052 1 0.0
W5 W+6 -0.0923 0.0741 0.3633 1 0.0
O150 O-2 -0.5857 0.7603 0.331 0.5 0.0
O219 O-2 -0.2755 0.746 -0.086 1 0.0
O45 O-2 0.1046 0.1408 0.5363 1 0.0
O102 O-2 -0.2983 0.5348 0.1674 1 0.0
O74 O-2 -0.4501 0.0276 0.5922 0.5 0.0
O119 O-2 -0.7495 0.5559 0.0207 0.453 0.0
W6 W+6 -0.3284 0.1367 0.3123 1 0.0
O147 O-2 -0.4645 0.3238 0.1425 0.206 0.0
O214 O-2 -0.5231 0.7513 0.1066 1 0.0
O89 O-2 0.1109 0.5433 0.1893 1 0.0
O164 O-2 -0.4317 0.3534 0.1156 0.192 0.0
O93 O-2 0.0364 0.8481 -0.0288 1 0.0
O27 O-2 -0.1773 0.7216 0.0572 1 0.0
O121 O-2 -0.1723 0.0504 0.2222 0.5 0.0
O211 O-2 -0.1426 0.8692 0.0231 1 0.0
O193 O-2 -0.3477 0.6556 0.2953 1 0.0
O143 O-2 0.6531 -0.0037 0.231 0.265 0.0
O170 O-2 -0.1347 0.2579 0.4471 1 0.0
O184 O-2 -0.4544 0.4032 0.3892 1 0.0
O228 O-2 -0.1692 0.4067 0.4142 1 0.0
O1 O-2 -0.5352 0.4348 0.5057 1 0.0
O41 O-2 -0.0864 0.4194 0.2998 1 0.0
O49 O-2 -0.7573 0.8953 -0.0801 0.5 0.0
O135 O-2 -0.224 0.0608 0.3371 1 0.0
O210 O-2 -0.1548 0.8082 -0.0435 1 0.0
W31 W+6 -0.3195 0.5499 0.103 1 0.0
O70 O-2 0.0039 0.5402 0.3534 1 0.0
O138 O-2 -0.6008 0.0002 0.2965 0.258 0.0
W17 W+6 -0.4635 0.2227 0.5291 1 0.0
O156 O-2 0.0455 0.3329 0.4012 0.182 0.0
O201 O-2 0.0071 0.7803 0.0731 1 0.0
O101 O-2 -0.3168 0.4673 0.1036 1 0.0
O208 O-2 -0.1808 0.5719 0.0849 1 0.0
O127 O-2 -0.2939 0.894 0.3301 0.396 0.0
O167 O-2 0.0053 0.3542 0.3922 1 0.0
O12 O-2 -0.4737 1.0343 0.0711 1 0.0
O65 O-2 -0.3059 0.3009 0.2144 1 0.0
O39 O-2 -0.5384 0.7756 0.3354 0.293 0.0
O30 O-2 0.2153 0.1552 0.3849 1 0.0
O97 O-2 0.289 0.057 0.3288 0.287 0.0
O123 O-2 -0.1889 0.579 0.4532 0.238 0.0
O199 O-2 -0.0709 0.8488 0.1305 1 0.0
O118 O-2 0.2923 0.984 0.115 0.244 0.0
W27 W+6 -0.0574 0.7982 0.0099 1 0.0
O176 O-2 -0.6527 -0.0314 0.3577 0.131 0.0
O166 O-2 0.2396 0.4864 0.3583 0.093 0.0
O130 O-2 0.462 0.2273 0.169 0.279 0.0
O116 O-2 0.2657 0.4279 0.4892 0.5 0.0
O63 O-2 -0.1961 0.1026 0.6429 1 0.0
O44 O-2 -0.7229 0.7845 0.2653 0.5 0.0
O13 O-2 -0.5961 0.4617 0.1436 1 0.0
O17 O-2 0.0325 0.9493 0.0427 1 0.0
O151 O-2 0.0173 0.3013 0.0919 0.5 0.0
O202 O-2 -0.3111 0.8992 0.1822 1 0.0
O54 O-2 -0.0791 0.1796 0.2054 1 0.0
O213 O-2 -0.4202 0.9217 0.0329 1 0.0
O96 O-2 0.0448 0.3532 0.2562 1 0.0
O223 O-2 0.0609 0.2001 0.434 1 0.0
W11 W+6 -0.189 0.0614 0.4919 1 0.0
O29 O-2 -0.3315 0.7401 0.0025 1 0.0
O67 O-2 -0.4645 0.3682 0.1189 0.5 0.0
O212 O-2 -0.3042 0.8873 -0.0339 1 0.0
O26 O-2 -0.1574 0.7053 0.2502 1 0.0
W3 W+6 0.0299 0.1824 0.2459 1 0.0
O103 O-2 -0.4335 0.878 0.3266 0.5 0.0
O35 O-2 -0.4224 0.0929 0.297 1 0.0
O174 O-2 -0.5512 0.5962 0.3758 0.154 0.0
O32 O-2 -0.3278 0.8004 0.0664 1 0.0
O160 O-2 -0.0594 0.2687 0.3413 1 0.0
P1 P+5 -0.1497 0.2539 0.3134 1 0.0
O52 O-2 -0.5329 0.0817 0.445 1 0.0
O98 O-2 -0.6132 0.884 0.0732 1 0.0
O112 O-2 -0.7638 0.8482 0.2229 0.136 0.0
O48 O-2 -0.1861 0.1811 0.3376 1 0.0
O191 O-2 -0.1537 0.7685 0.3146 1 0.0
W16 W+6 -0.2266 0.157 0.5819 1 0.0
O8 O-2 -0.6017 0.5153 0.3582 1 0.0
O114 O-2 0.6057 0.1118 0.1704 0.38 0.0
O158 O-2 -0.379 0.3807 0.2462 0.339 0.0
O60 O-2 -0.2871 0.3863 0.5696 1 0.0
O142 O-2 -0.4989 0.844 0.331 0.316 0.0
O11 O-2 0.0338 0.2521 0.1046 0.5 0.0
O92 O-2 0.2691 0.3907 0.4887 0.5 0.0
W34 W+6 -0.5101 0.7597 -0.0235 1 0.0
O180 O-2 -0.3329 0.0509 0.4839 1 0.0
O229 O-2 -0.1485 0.3395 0.5088 1 0.0
O145 O-2 -0.7984 0.9543 0.2238 0.22 0.0
O77 O-2 -0.1405 0.9721 0.1426 1 0.0
O149 O-2 -0.2375 0.3071 0.3064 1 0.0
O83 O-2 -0.5374 0.6224 0.2748 1 0.0
O195 O-2 0.0039 0.6866 0.3078 1 0.0
O169 O-2 -0.1378 0.4288 0.0525 0.276 0.0
W29 W+6 -0.4952 0.8435 0.0727 1 0.0
O216 O-2 -0.4672 0.57 0.1068 1 0.0
O162 O-2 0.0566 -0.0272 0.2808 0.348 0.0
O136 O-2 0.0224 0.0906 0.1384 0.363 0.0
O120 O-2 0.1481 0.9774 0.1181 0.5 0.0
O133 O-2 -0.7539 0.8543 -0.1069 0.173 0.0
P3 P+5 -0.1987 0.7113 0.1959 1 0.0
W33 W+6 -0.2873 0.8296 -0.0742 1 0.0
O178 O-2 -0.0699 0.1106 0.4909 1 0.0
O14 O-2 -0.6763 0.7495 0.1883 1 0.0
O186 O-2 -0.3115 0.3052 0.4101 1 0.0
O71 O-2 -0.1619 0.5518 0.2904 1 0.0
O64 O-2 -0.6956 0.3593 0.269 0.5 0.0
O124 O-2 -0.3905 1.0389 0.163 0.3 0.0
W32 W+6 -0.3047 0.6557 -0.0351 1 0.0
O34 O-2 0.5217 0.1963 0.1627 0.5 0.0
O80 O-2 0.0559 0.2726 0.2011 1 0.0
W30 W+6 -0.5187 0.655 0.1136 1 0.0
O91 O-2 0.0035 0.5646 0.034 1 0.0
O59 O-2 -0.7232 0.6047 0.2319 0.5 0.0
O222 O-2 -0.4364 0.8283 -0.0767 1 0.0
W19 W+6 -0.0668 0.6006 0.306 1 0.0
O18 O-2 -0.1081 0.2577 0.2594 1 0.0
O115 O-2 -0.6806 0.0351 0.2591 0.178 0.0
O95 O-2 -0.2485 0.9972 -0.0084 1 0.0
O172 O-2 -0.2312 0.1257 0.2586 0.13 0.0
O40 O-2 0.1218 0.4304 0.3101 1 0.0
O33 O-2 -0.0357 -0.0054 0.3784 1 0.0
O187 O-2 -0.3323 0.3891 0.4708 1 0.0
W28 W+6 -0.2743 0.9128 0.0231 1 0.0
W2 W+6 -0.0357 0.3586 0.1994 1 0.0
O9 O-2 0.201 0.5011 0.1134 1 0.0
O217 O-2 -0.5323 0.6928 0.0385 1 0.0
O171 O-2 -0.7969 0.658 0.0666 0.163 0.0
O126 O-2 -0.5676 -0.0057 0.3928 0.259 0.0
O68 O-2 -0.326 0.7111 0.3701 1 0.0
O128 O-2 0.0847 0.905 0.0192 0.162 0.0
O221 O-2 -0.1673 0.6482 -0.0089 1 0.0
W10 W+6 -0.0002 0.1826 0.499 1 0.0
U1 U+4 -0.2248 0.4844 0.2482 1 0.0
O139 O-2 -0.2094 0.7082 0.4569 0.5 0.0
O154 O-2 0.3797 0.226 0.3207 0.5 0.0
O206 O-2 -0.4731 0.6352 0.179 1 0.0
O159 O-2 -0.2956 0.9631 0.2638 0.21 0.0
W15 W+6 -0.2808 0.3304 0.5371 1 0.0
W9 W+6 -0.0533 0.3551 0.4508 1 0.0
O46 O-2 0.2174 0.0318 0.3531 0.5 0.0
O131 O-2 -0.3744 0.4105 0.018 0.154 0.0
O196 O-2 0.0138 0.61 0.2473 1 0.0
O55 O-2 -0.6188 0.33 0.3803 1 0.0
O107 O-2 -0.6267 0.971 0.1353 0.421 0.0
O79 O-2 -0.5066 0.8632 0.2214 1 0.0
O218 O-2 -0.3435 0.5932 0.0269 1 0.0
O51 O-2 -0.2669 0.1716 0.4446 1 0.0
O198 O-2 -0.1221 0.848 0.22 1 0.0
O25 O-2 0.1225 0.1342 0.2266 1 0.0
O50 O-2 -0.1308 0.3221 0.1637 1 0.0
O129 O-2 -0.5192 -0.035 0.3053 0.303 0.0
O24 O-2 -0.1439 0.5424 0.4474 1 0.0
O220 O-2 -0.447 0.6922 -0.0495 1 0.0
